data_2230718
loop_
_publ_author_name
'Bustos, Carlos'
'Alvarez-Thon, Luis'
'Barr\'ia, Daniela'
'Garland, Maria Teresa'
'S\'anchez, Christian'

_publ_section_title
;
 2-[2-(4-Nitrophenyl)hydrazinylidene]-1,3-diphenylpropane-1,3-dione
;
_journal_coeditor_code IM2291
_journal_issue 7
_journal_name_full 'Acta Crystallographica Section E'
_journal_page_first o1587
_journal_paper_doi 10.1107/S1600536811021143
_journal_volume 67
_journal_year 2011
_chemical_formula_iupac 'C21 H15 N3 O4'
_chemical_formula_moiety 'C21 H15 N3 O4'
_chemical_formula_sum 'C21 H15 N3 O4'
_chemical_formula_weight 373.36
_chemical_name_systematic
;
2-[2-(4-Nitrophenyl)hydrazinylidene]-1,3-diphenylpropane-1,3-dione
;
_space_group_IT_number 19
_symmetry_cell_setting orthorhombic
_symmetry_space_group_name_Hall 'P 2ac 2ab'
_symmetry_space_group_name_H-M 'P 21 21 21'
_atom_sites_solution_hydrogens geom
_atom_sites_solution_primary direct
_atom_sites_solution_secondary difmap
_cell_angle_alpha 90
_cell_angle_beta 90
_cell_angle_gamma 90
_cell_formula_units_Z 4
_cell_length_a 8.2994(7)
_cell_length_b 8.6250(7)
_cell_length_c 25.018(2)
_cell_measurement_reflns_used 999
_cell_measurement_temperature 150
_cell_measurement_theta_max 26.37
_cell_measurement_theta_min 1.63
_cell_volume 1790.8(3)
_computing_cell_refinement 'SAINT (Bruker, 2000)'
_computing_data_collection 'SMART (Bruker, 2001)'
_computing_data_reduction 'SAINT (Bruker, 2000)'
_computing_molecular_graphics 'XP in SHELXTL/PC (Sheldrick, 2008)'
_computing_publication_material 'PLATON (Spek, 2009) and Mercury (Macrae <i>et al.</i>, 2006)'
_computing_structure_refinement 'SHELXL97 (Sheldrick, 2008)'
_computing_structure_solution 'SHELXS97 (Sheldrick, 2008)'
_diffrn_ambient_temperature 150
_diffrn_measured_fraction_theta_full 1.000
_diffrn_measured_fraction_theta_max 1.000
_diffrn_measurement_device_type 'Bruker D8 Discover with SMART CCD area-detector'
_diffrn_measurement_method '\f and \w'
_diffrn_radiation_monochromator graphite
_diffrn_radiation_source 'fine-focus sealed tube'
_diffrn_radiation_type MoK\a
_diffrn_radiation_wavelength 0.71073
_diffrn_reflns_av_R_equivalents 0.0343
_diffrn_reflns_av_sigmaI/netI 0.0268
_diffrn_reflns_limit_h_max 10
_diffrn_reflns_limit_h_min -10
_diffrn_reflns_limit_k_max 10
_diffrn_reflns_limit_k_min -10
_diffrn_reflns_limit_l_max 31
_diffrn_reflns_limit_l_min -31
_diffrn_reflns_number 13939
_diffrn_reflns_reduction_process
;
;
_diffrn_reflns_theta_full 26.37
_diffrn_reflns_theta_max 26.37
_diffrn_reflns_theta_min 1.63
_exptl_absorpt_coefficient_mu 0.098
_exptl_absorpt_correction_type none
_exptl_crystal_colour yellow
_exptl_crystal_density_diffrn 1.385
_exptl_crystal_density_method 'Not Measured'
_exptl_crystal_description polyhedron
_exptl_crystal_F_000 776
_exptl_crystal_size_max 0.30
_exptl_crystal_size_mid 0.28
_exptl_crystal_size_min 0.12
_refine_diff_density_max 0.185
_refine_diff_density_min -0.160
_refine_ls_extinction_method none
_refine_ls_goodness_of_fit_ref 0.998
_refine_ls_hydrogen_treatment mixed
_refine_ls_matrix_type full
_refine_ls_number_parameters 257
_refine_ls_number_reflns 2114
_refine_ls_number_restraints 0
_refine_ls_restrained_S_all 0.998
_refine_ls_R_factor_all 0.0394
_refine_ls_R_factor_gt 0.0338
_refine_ls_shift/su_max 0.000
_refine_ls_shift/su_mean 0.000
_refine_ls_structure_factor_coef Fsqd
_refine_ls_weighting_details 'calc w=1/[\s^2^(Fo^2^)+(0.0526P)^2^] where P=(Fo^2^+2Fc^2^)/3'
_refine_ls_weighting_scheme calc
_refine_ls_wR_factor_gt 0.0807
_refine_ls_wR_factor_ref 0.0835
_reflns_number_gt 1826
_reflns_number_total 2114
_reflns_threshold_expression I>2\s(I)
_cod_data_source_file im2291.cif
_cod_data_source_block I
_cod_original_cell_volume 1790.9(3)
_cod_database_code 2230718
_cod_database_fobs_code 2230718

loop_
_symmetry_equiv_pos_site_id
_symmetry_equiv_pos_as_xyz
1 x,y,z
2 1/2-x,-y,1/2+z
3 1/2+x,1/2-y,-z
4 -x,1/2+y,1/2-z

loop_
_atom_site_aniso_label
_atom_site_aniso_U_11
_atom_site_aniso_U_22
_atom_site_aniso_U_33
_atom_site_aniso_U_12
_atom_site_aniso_U_13
_atom_site_aniso_U_23
O1 0.0424(8) 0.0457(9) 0.0285(8) 0.0103(8) -0.0056(7) 0.0023(7)
O2 0.0727(12) 0.0396(9) 0.0274(8) -0.0174(9) -0.0043(8) -0.0027(7)
O3 0.0627(11) 0.0466(9) 0.0301(8) 0.0086(9) -0.0044(7) 0.0013(8)
O4 0.0404(8) 0.0306(8) 0.0454(9) 0.0061(7) 0.0028(7) -0.0011(7)
N1 0.0347(10) 0.0272(9) 0.0269(9) -0.0012(8) 0.0029(8) -0.0008(8)
N2 0.0467(11) 0.0303(10) 0.0233(9) 0.0025(9) 0.0042(8) -0.0018(8)
N3 0.0341(10) 0.0334(10) 0.0337(10) -0.0014(8) 0.0013(8) 0.0006(8)
C1 0.0298(11) 0.0284(11) 0.0245(10) 0.0024(9) 0.0007(8) -0.0015(9)
C2 0.0380(11) 0.0327(11) 0.0241(10) 0.0008(10) -0.0010(9) -0.0020(10)
C3 0.0443(13) 0.0333(12) 0.0382(12) -0.0054(11) 0.0038(11) -0.0016(10)
C4 0.0497(14) 0.0363(13) 0.0333(12) -0.0016(11) 0.0087(11) 0.0063(10)
C5 0.0500(14) 0.0477(14) 0.0221(10) -0.0011(12) 0.0013(10) 0.0009(10)
C6 0.0390(12) 0.0362(12) 0.0264(10) -0.0011(11) -0.0004(9) -0.0039(9)
C7 0.0324(11) 0.0323(11) 0.0259(11) -0.0023(10) -0.0030(9) -0.0023(10)
C8 0.0325(11) 0.0302(11) 0.0240(10) -0.0036(9) 0.0001(9) 0.0007(9)
C9 0.0273(10) 0.0313(11) 0.0259(10) -0.0028(9) -0.0010(8) 0.0017(9)
C10 0.0298(10) 0.0256(10) 0.0262(10) -0.0028(9) 0.0012(9) 0.0013(9)
C11 0.0324(11) 0.0431(13) 0.0304(11) 0.0050(11) -0.0039(9) -0.0004(10)
C12 0.0352(12) 0.0642(16) 0.0315(11) 0.0047(12) 0.0038(10) -0.0072(12)
C13 0.0428(13) 0.0565(14) 0.0218(10) -0.0043(12) 0.0000(9) -0.0029(10)
C14 0.0349(12) 0.0398(12) 0.0296(11) -0.0040(10) -0.0066(9) 0.0035(10)
C15 0.0322(11) 0.0285(11) 0.0302(11) -0.0016(9) -0.0013(9) -0.0015(9)
C16 0.0377(12) 0.0256(11) 0.0268(10) -0.0048(9) 0.0039(9) 0.0014(9)
C17 0.0433(13) 0.0286(11) 0.0275(10) 0.0024(10) 0.0073(9) -0.0012(9)
C18 0.0451(12) 0.0300(11) 0.0241(10) -0.0003(10) 0.0056(10) -0.0012(9)
C19 0.0337(11) 0.0242(10) 0.0288(10) -0.0039(9) 0.0021(9) 0.0014(9)
C20 0.0420(12) 0.0271(11) 0.0318(11) -0.0001(10) 0.0055(10) -0.0035(9)
C21 0.0470(13) 0.0309(11) 0.0242(10) -0.0020(11) 0.0059(10) -0.0056(9)

loop_
_atom_site_type_symbol
_atom_site_label
_atom_site_fract_x
_atom_site_fract_y
_atom_site_fract_z
_atom_site_U_iso_or_equiv
_atom_site_thermal_displace_type
_atom_site_calc_flag
_atom_site_refinement_flags
_atom_site_occupancy
O O1 0.44608(18) 0.97963(18) 0.03744(5) 0.0389(5) Uani . . 1.000
O O2 0.5740(2) 0.61910(18) -0.03732(6) 0.0466(6) Uani . . 1.000
O O3 1.0083(2) 0.13731(18) 0.24696(6) 0.0465(5) Uani . . 1.000
O O4 1.04378(19) -0.02554(17) 0.18195(6) 0.0388(5) Uani . . 1.000
N N1 0.6619(2) 0.65447(19) 0.07404(7) 0.0296(5) Uani . . 1.000
N N2 0.7292(2) 0.5252(2) 0.05629(7) 0.0334(6) Uani . . 1.000
N N3 0.9963(2) 0.1000(2) 0.19940(7) 0.0337(6) Uani . . 1.000
C C1 0.6762(2) 0.8692(2) -0.05394(8) 0.0276(6) Uani . . 1.000
C C2 0.7655(2) 0.9941(3) -0.03441(8) 0.0316(6) Uani . . 1.000
C C3 0.8288(3) 1.1021(3) -0.06939(9) 0.0386(7) Uani . . 1.000
C C4 0.8022(3) 1.0870(3) -0.12373(9) 0.0398(8) Uani . . 1.000
C C5 0.7127(3) 0.9651(3) -0.14324(8) 0.0399(7) Uani . . 1.000
C C6 0.6502(3) 0.8551(3) -0.10873(8) 0.0339(7) Uani . . 1.000
C C7 0.6156(3) 0.7439(2) -0.01897(8) 0.0302(6) Uani . . 1.000
C C8 0.6125(2) 0.7616(2) 0.04127(7) 0.0289(6) Uani . . 1.000
C C9 0.5292(2) 0.8954(2) 0.06604(7) 0.0282(6) Uani . . 1.000
C C10 0.5405(2) 0.9243(2) 0.12510(7) 0.0272(6) Uani . . 1.000
C C11 0.4112(3) 0.9999(3) 0.14872(8) 0.0353(7) Uani . . 1.000
C C12 0.4119(3) 1.0314(3) 0.20280(8) 0.0436(8) Uani . . 1.000
C C13 0.5415(3) 0.9878(3) 0.23385(8) 0.0404(7) Uani . . 1.000
C C14 0.6709(3) 0.9125(3) 0.21065(8) 0.0348(7) Uani . . 1.000
C C15 0.6721(3) 0.8826(2) 0.15632(8) 0.0303(6) Uani . . 1.000
C C16 0.7912(3) 0.4192(2) 0.09311(8) 0.0300(6) Uani . . 1.000
C C17 0.7726(3) 0.4409(2) 0.14817(8) 0.0331(7) Uani . . 1.000
C C18 0.8404(3) 0.3353(2) 0.18280(8) 0.0331(6) Uani . . 1.000
C C19 0.9223(2) 0.2091(2) 0.16230(8) 0.0289(6) Uani . . 1.000
C C20 0.9391(3) 0.1843(2) 0.10811(8) 0.0336(7) Uani . . 1.000
C C21 0.8739(3) 0.2911(2) 0.07362(8) 0.0340(7) Uani . . 1.000
H H1 0.752(3) 0.511(3) 0.0191(10) 0.052(7) Uiso . . 1.000
H H2 0.78270 1.00480 0.00290 0.0380 Uiso calc R 1.000
H H3 0.89040 1.18660 -0.05610 0.0460 Uiso calc R 1.000
H H4 0.84600 1.16120 -0.14770 0.0480 Uiso calc R 1.000
H H5 0.69380 0.95640 -0.18060 0.0480 Uiso calc R 1.000
H H6 0.58980 0.77020 -0.12230 0.0410 Uiso calc R 1.000
H H11 0.32160 1.03010 0.12750 0.0420 Uiso calc R 1.000
H H12 0.32290 1.08320 0.21870 0.0520 Uiso calc R 1.000
H H13 0.54190 1.00940 0.27110 0.0480 Uiso calc R 1.000
H H14 0.75950 0.88110 0.23210 0.0420 Uiso calc R 1.000
H H15 0.76270 0.83370 0.14040 0.0360 Uiso calc R 1.000
H H17 0.71400 0.52720 0.16150 0.0400 Uiso calc R 1.000
H H18 0.83090 0.34900 0.22030 0.0400 Uiso calc R 1.000
H H20 0.99430 0.09560 0.09500 0.0400 Uiso calc R 1.000
H H21 0.88550 0.27720 0.03610 0.0410 Uiso calc R 1.000

loop_
_atom_type_symbol
_atom_type_description
_atom_type_scat_dispersion_real
_atom_type_scat_dispersion_imag
_atom_type_scat_source
C C 0.0033 0.0016 ' International Tables Vol C Tables 4.2.6.8 and 6.1.1.4'
H H 0.0000 0.0000 ' International Tables Vol C Tables 4.2.6.8 and 6.1.1.4'
N N 0.0061 0.0033 ' International Tables Vol C Tables 4.2.6.8 and 6.1.1.4'
O O 0.0106 0.0060 ' International Tables Vol C Tables 4.2.6.8 and 6.1.1.4'

loop_
_geom_angle_atom_site_label_1
_geom_angle_atom_site_label_2
_geom_angle_atom_site_label_3
_geom_angle_site_symmetry_1
_geom_angle_site_symmetry_2
_geom_angle_site_symmetry_3
_geom_angle
_geom_angle_publ_flag
N2 N1 C8 . . . 121.30(17) no
N1 N2 C16 . . . 119.06(17) no
O3 N3 O4 . . . 122.94(17) no
O3 N3 C19 . . . 118.60(16) no
O4 N3 C19 . . . 118.46(16) no
N1 N2 H1 . . . 121.1(16) no
C16 N2 H1 . . . 119.0(15) no
C2 C1 C6 . . . 119.61(19) no
C2 C1 C7 . . . 122.52(18) no
C6 C1 C7 . . . 117.76(18) no
C1 C2 C3 . . . 120.03(19) no
C2 C3 C4 . . . 119.9(2) no
C3 C4 C5 . . . 120.4(2) no
C4 C5 C6 . . . 120.3(2) no
C1 C6 C5 . . . 119.7(2) no
O2 C7 C8 . . . 117.28(17) no
O2 C7 C1 . . . 121.23(18) no
C1 C7 C8 . . . 121.38(16) no
N1 C8 C9 . . . 115.89(16) no
N1 C8 C7 . . . 123.35(16) no
C7 C8 C9 . . . 120.18(15) no
O1 C9 C10 . . . 120.60(16) no
C8 C9 C10 . . . 120.79(15) no
O1 C9 C8 . . . 118.57(16) no
C11 C10 C15 . . . 119.33(17) no
C9 C10 C11 . . . 116.66(16) no
C9 C10 C15 . . . 123.99(16) no
C10 C11 C12 . . . 120.5(2) no
C11 C12 C13 . . . 120.1(2) no
C12 C13 C14 . . . 119.83(19) no
C13 C14 C15 . . . 120.4(2) no
C10 C15 C14 . . . 119.9(2) no
C17 C16 C21 . . . 120.44(18) no
N2 C16 C17 . . . 121.43(18) no
N2 C16 C21 . . . 118.12(18) no
C16 C17 C18 . . . 119.07(18) no
C17 C18 C19 . . . 119.23(18) no
N3 C19 C20 . . . 118.89(16) no
N3 C19 C18 . . . 118.65(18) no
C18 C19 C20 . . . 122.45(18) no
C19 C20 C21 . . . 118.27(18) no
C16 C21 C20 . . . 120.51(19) no
C1 C2 H2 . . . 120.00 no
C3 C2 H2 . . . 120.00 no
C2 C3 H3 . . . 120.00 no
C4 C3 H3 . . . 120.00 no
C3 C4 H4 . . . 120.00 no
C5 C4 H4 . . . 120.00 no
C4 C5 H5 . . . 120.00 no
C6 C5 H5 . . . 120.00 no
C1 C6 H6 . . . 120.00 no
C5 C6 H6 . . . 120.00 no
C10 C11 H11 . . . 120.00 no
C12 C11 H11 . . . 120.00 no
C11 C12 H12 . . . 120.00 no
C13 C12 H12 . . . 120.00 no
C12 C13 H13 . . . 120.00 no
C14 C13 H13 . . . 120.00 no
C13 C14 H14 . . . 120.00 no
C15 C14 H14 . . . 120.00 no
C10 C15 H15 . . . 120.00 no
C14 C15 H15 . . . 120.00 no
C16 C17 H17 . . . 120.00 no
C18 C17 H17 . . . 120.00 no
C17 C18 H18 . . . 120.00 no
C19 C18 H18 . . . 120.00 no
C19 C20 H20 . . . 121.00 no
C21 C20 H20 . . . 121.00 no
C16 C21 H21 . . . 120.00 no
C20 C21 H21 . . . 120.00 no

loop_
_geom_bond_atom_site_label_1
_geom_bond_atom_site_label_2
_geom_bond_site_symmetry_1
_geom_bond_site_symmetry_2
_geom_bond_distance
_geom_bond_publ_flag
O1 C9 . . 1.231(2) no
O2 C7 . . 1.220(2) no
O3 N3 . . 1.237(2) no
O4 N3 . . 1.232(2) no
N1 N2 . . 1.324(2) no
N1 C8 . . 1.302(2) no
N2 C16 . . 1.396(3) no
N3 C19 . . 1.457(3) no
N2 H1 . . 0.96(3) no
C1 C6 . . 1.393(3) no
C1 C7 . . 1.479(3) no
C1 C2 . . 1.396(3) no
C2 C3 . . 1.382(3) no
C3 C4 . . 1.383(3) no
C4 C5 . . 1.377(4) no
C5 C6 . . 1.384(3) no
C7 C8 . . 1.515(3) no
C8 C9 . . 1.481(2) no
C9 C10 . . 1.501(2) no
C10 C11 . . 1.388(3) no
C10 C15 . . 1.390(3) no
C11 C12 . . 1.380(3) no
C12 C13 . . 1.379(3) no
C13 C14 . . 1.383(3) no
C14 C15 . . 1.384(3) no
C16 C21 . . 1.389(3) no
C16 C17 . . 1.399(3) no
C17 C18 . . 1.377(3) no
C18 C19 . . 1.382(3) no
C19 C20 . . 1.380(3) no
C20 C21 . . 1.373(3) no
C2 H2 . . 0.9500 no
C3 H3 . . 0.9500 no
C4 H4 . . 0.9500 no
C5 H5 . . 0.9500 no
C6 H6 . . 0.9500 no
C11 H11 . . 0.9500 no
C12 H12 . . 0.9500 no
C13 H13 . . 0.9500 no
C14 H14 . . 0.9500 no
C15 H15 . . 0.9500 no
C17 H17 . . 0.9500 no
C18 H18 . . 0.9500 no
C20 H20 . . 0.9500 no
C21 H21 . . 0.9500 no

loop_
_geom_contact_atom_site_label_1
_geom_contact_atom_site_label_2
_geom_contact_distance
_geom_contact_site_symmetry_1
_geom_contact_site_symmetry_2
_geom_contact_publ_flag
O1 C1 3.128(2) . . no
O1 C2 3.205(2) . . no
O1 C7 3.384(3) . 3_465 no
O1 O2 3.203(2) . 3_465 no
O1 N2 2.956(2) . 3_465 no
O2 N2 2.793(2) . . no
O2 C2 3.276(2) . 3_465 no
O2 C20 3.352(2) . 3_455 no
O2 N1 2.896(2) . . no
O2 O1 3.203(2) . 3_565 no
O3 C18 3.384(2) . 4_745 no
O3 C5 3.419(3) . 2_665 no
O4 C15 3.249(3) . 1_545 no
O4 C11 3.168(3) . 1_645 no
O4 C12 3.138(3) . 1_645 no
O4 C14 3.222(3) . 1_545 no
O1 H1 2.15(2) . 3_465 no
O1 H21 2.8300 . 3_465 no
O1 H11 2.5200 . . no
O2 H2 2.7800 . 3_465 no
O2 H20 2.4400 . 3_455 no
O2 H1 2.25(3) . . no
O2 H6 2.5000 . . no
O3 H14 2.9000 . 4_745 no
O3 H12 2.7400 . 1_645 no
O3 H18 2.4400 . . no
O3 H5 2.6000 . 2_665 no
O4 H11 2.7200 . 1_645 no
O4 H12 2.6600 . 1_645 no
O4 H14 2.7900 . 1_545 no
O4 H15 2.8300 . 1_545 no
O4 H20 2.4500 . . no
O4 H6 2.6100 . 3_555 no
O4 H18 2.8700 . 4_745 no
N1 O2 2.896(2) . . no
N1 C15 2.849(3) . . no
N2 O1 2.956(2) . 3_565 no
N2 O2 2.793(2) . . no
N3 C14 3.160(3) . 1_545 no
N1 H15 2.4200 . . no
N1 H17 2.4900 . . no
N3 H12 2.7600 . 1_645 no
N3 H14 2.8500 . 1_545 no
C1 O1 3.128(2) . . no
C2 O1 3.205(2) . . no
C2 C9 3.299(3) . . no
C2 O2 3.276(2) . 3_565 no
C5 O3 3.419(3) . 2_664 no
C6 C16 3.580(3) . 3_465 no
C7 O1 3.384(3) . 3_565 no
C9 C2 3.299(3) . . no
C11 O4 3.168(3) . 1_465 no
C12 O4 3.138(3) . 1_465 no
C14 O4 3.222(3) . 1_565 no
C14 N3 3.160(3) . 1_565 no
C14 C19 3.516(3) . 1_565 no
C15 C19 3.502(3) . 1_565 no
C15 O4 3.249(3) . 1_565 no
C15 N1 2.849(3) . . no
C16 C6 3.580(3) . 3_565 no
C18 O3 3.384(2) . 4_755 no
C19 C15 3.502(3) . 1_545 no
C19 C14 3.516(3) . 1_545 no
C20 O2 3.352(2) . 3_555 no
C3 H21 3.0800 . 1_565 no
C4 H13 3.0500 . 2_674 no
C5 H13 2.9600 . 2_674 no
C7 H1 2.50(3) . . no
C8 H15 2.8400 . . no
C8 H2 2.7000 . . no
C9 H2 2.7900 . . no
C11 H4 2.9700 . 3_475 no
C12 H4 3.0400 . 3_475 no
C15 H17 3.0900 . . no
H1 O2 2.25(3) . . no
H1 C7 2.50(3) . . no
H1 H21 2.3400 . . no
H1 O1 2.15(2) . 3_565 no
H2 C8 2.7000 . . no
H2 C9 2.7900 . . no
H2 O2 2.7800 . 3_565 no
H3 H21 2.4400 . 1_565 no
H4 C11 2.9700 . 3_575 no
H4 C12 3.0400 . 3_575 no
H5 O3 2.6000 . 2_664 no
H5 H13 2.5200 . 2_674 no
H6 O2 2.5000 . . no
H6 O4 2.6100 . 3_455 no
H11 O1 2.5200 . . no
H11 O4 2.7200 . 1_465 no
H12 O3 2.7400 . 1_465 no
H12 O4 2.6600 . 1_465 no
H12 N3 2.7600 . 1_465 no
H13 C4 3.0500 . 2_675 no
H13 C5 2.9600 . 2_675 no
H13 H5 2.5200 . 2_675 no
H14 O4 2.7900 . 1_565 no
H14 N3 2.8500 . 1_565 no
H14 O3 2.9000 . 4_755 no
H15 O4 2.8300 . 1_565 no
H15 N1 2.4200 . . no
H15 C8 2.8400 . . no
H17 N1 2.4900 . . no
H17 C15 3.0900 . . no
H18 O3 2.4400 . . no
H18 O4 2.8700 . 4_755 no
H20 O4 2.4500 . . no
H20 O2 2.4400 . 3_555 no
H21 C3 3.0800 . 1_545 no
H21 H1 2.3400 . . no
H21 H3 2.4400 . 1_545 no
H21 O1 2.8300 . 3_565 no

loop_
_geom_hbond_atom_site_label_D
_geom_hbond_atom_site_label_H
_geom_hbond_atom_site_label_A
_geom_hbond_site_symmetry_A
_geom_hbond_distance_DH
_geom_hbond_distance_HA
_geom_hbond_distance_DA
_geom_hbond_angle_DHA
_geom_hbond_publ_flag
N2 H1 O2 . 0.96(3) 2.25(3) 2.793(2) 115.3(19) yes
N2 H1 O1 3_565 0.96(3) 2.15(2) 2.956(2) 142(2) yes
C5 H5 O3 2_664 0.95 2.60 3.419(3) 145 yes
C15 H15 N1 . 0.95 2.42 2.849(3) 107 yes
C20 H20 O2 3_555 0.95 2.44 3.352(2) 161 yes

loop_
_geom_torsion_atom_site_label_1
_geom_torsion_atom_site_label_2
_geom_torsion_atom_site_label_3
_geom_torsion_atom_site_label_4
_geom_torsion_site_symmetry_1
_geom_torsion_site_symmetry_2
_geom_torsion_site_symmetry_3
_geom_torsion_site_symmetry_4
_geom_torsion
_geom_torsion_publ_flag
C8 N1 N2 C16 . . . . 175.19(18) no
N2 N1 C8 C7 . . . . 4.7(3) no
N2 N1 C8 C9 . . . . 175.89(16) no
N1 N2 C16 C17 . . . . 5.0(3) no
N1 N2 C16 C21 . . . . -174.39(19) no
O3 N3 C19 C18 . . . . -12.6(3) no
O3 N3 C19 C20 . . . . 166.19(18) no
O4 N3 C19 C18 . . . . 167.23(18) no
O4 N3 C19 C20 . . . . -14.0(3) no
C6 C1 C2 C3 . . . . -0.6(3) no
C7 C1 C2 C3 . . . . 175.4(2) no
C2 C1 C6 C5 . . . . -0.2(3) no
C7 C1 C6 C5 . . . . -176.4(2) no
C2 C1 C7 O2 . . . . -161.6(2) no
C2 C1 C7 C8 . . . . 14.5(3) no
C6 C1 C7 O2 . . . . 14.5(3) no
C6 C1 C7 C8 . . . . -169.39(19) no
C1 C2 C3 C4 . . . . 0.6(3) no
C2 C3 C4 C5 . . . . 0.1(4) no
C3 C4 C5 C6 . . . . -0.9(4) no
C4 C5 C6 C1 . . . . 0.9(4) no
O2 C7 C8 N1 . . . . 42.0(3) no
O2 C7 C8 C9 . . . . -128.9(2) no
C1 C7 C8 N1 . . . . -134.3(2) no
C1 C7 C8 C9 . . . . 54.9(3) no
N1 C8 C9 O1 . . . . -162.31(17) no
N1 C8 C9 C10 . . . . 15.3(2) no
C7 C8 C9 O1 . . . . 9.2(3) no
C7 C8 C9 C10 . . . . -173.16(16) no
O1 C9 C10 C11 . . . . 26.0(3) no
O1 C9 C10 C15 . . . . -152.83(18) no
C8 C9 C10 C11 . . . . -151.62(18) no
C8 C9 C10 C15 . . . . 29.6(3) no
C9 C10 C11 C12 . . . . -179.9(2) no
C15 C10 C11 C12 . . . . -1.0(3) no
C9 C10 C15 C14 . . . . -179.29(19) no
C11 C10 C15 C14 . . . . 1.9(3) no
C10 C11 C12 C13 . . . . 0.0(4) no
C11 C12 C13 C14 . . . . 0.1(4) no
C12 C13 C14 C15 . . . . 0.9(4) no
C13 C14 C15 C10 . . . . -1.9(3) no
N2 C16 C17 C18 . . . . -178.0(2) no
C21 C16 C17 C18 . . . . 1.4(3) no
N2 C16 C21 C20 . . . . 179.2(2) no
C17 C16 C21 C20 . . . . -0.3(4) no
C16 C17 C18 C19 . . . . -1.3(3) no
C17 C18 C19 N3 . . . . 178.75(19) no
C17 C18 C19 C20 . . . . 0.0(3) no
N3 C19 C20 C21 . . . . -177.62(19) no
C18 C19 C20 C21 . . . . 1.1(3) no
C19 C20 C21 C16 . . . . -1.0(3) no

loop_
_cod_related_entry_id
_cod_related_entry_database
_cod_related_entry_code
1 ChemSpider 9307600
